data_7102773
loop_
_publ_author_name
'Larch, Christopher P.'
'Cloke, F. Geoffrey N.'
'Hitchcock, Peter B.'

_publ_section_title
;
 Activation and reduction of diethyl ether by low valent uranium:
 formation of the trimetallic, mixed valence uranium oxo species
 [U(CpRR')(\m-I)2]3(\m3-O) (CpRR' = C5Me5, C5Me4H, C5H4SiMe3)
;
_journal_coden_ASTM CHCOFS
_journal_issue 1
_journal_name_full
;
 Chemical Communications (Cambridge, United Kingdom)
;
_journal_page_first 82
_journal_page_last 84
_journal_paper_doi 10.1039/b714211k
_journal_year 2008
_chemical_compound_source 'synthesis as described'
_chemical_formula_moiety 'C24 H39 I6 O Si3 U3'
_chemical_formula_sum 'C24 H39 I6 O Si3 U3'
_chemical_formula_weight 1903.31
_space_group_IT_number 14
_symmetry_cell_setting monoclinic
_symmetry_Int_Tables_number 14
_symmetry_space_group_name_Hall '-P 2ybc'
_symmetry_space_group_name_H-M 'P 1 21/c 1'
_atom_sites_solution_hydrogens geom
_atom_sites_solution_primary direct
_atom_sites_solution_secondary difmap
_audit_conform_dict_location ftp://ftp.iucr.org/pub/cif_core.dic
_audit_conform_dict_name cif_core.dic
_audit_conform_dict_version 2.3
_audit_creation_date 2005-12-13T09:32:53-00:00
_audit_creation_method 'WinGX routine CIF_UPDATE'
_cell_angle_alpha 90
_cell_angle_beta 102.745(1)
_cell_angle_gamma 90
_cell_formula_units_Z 4
_cell_length_a 16.7070(3)
_cell_length_b 8.3748(1)
_cell_length_c 31.3762(4)
_cell_measurement_reflns_used 173999
_cell_measurement_temperature 173(2)
_cell_measurement_theta_max 26.022
_cell_measurement_theta_min 3.395
_cell_measurement_wavelength 0.71073
_cell_volume 4281.92(11)
_computing_cell_refinement 'HKL Scalepack (Otwinowski & Minor 1997)'
_computing_data_collection 'Collect (Nonius BV, 1997-2000)'
_computing_data_reduction 'HKL Denzo and Scalepack (Otwinowski & Minor 1997)'
_computing_molecular_graphics 'Ortep-3 for Windows (Farrugia, 1997)'
_computing_publication_material 'WinGX publication routines (Farrugia, 1999)'
_computing_structure_refinement 'SHELXL-97 (Sheldrick, 1997)'
_computing_structure_solution 'SHELXS-86 (Sheldrick, 1986)'
_diffrn_ambient_temperature 173(2)
_diffrn_detector 'CCD plate'
_diffrn_detector_area_resol_mean 9
_diffrn_measured_fraction_theta_full 0.997
_diffrn_measured_fraction_theta_max 0.997
_diffrn_measurement_device '95mm CCD camera on \k-goniostat'
_diffrn_measurement_device_type KappaCCD
_diffrn_measurement_method 'CCD rotation images, thick slices'
_diffrn_orient_matrix_type 'by Nonius Collect from scalepack cell'
_diffrn_orient_matrix_UB_11 0.322147E-1
_diffrn_orient_matrix_UB_12 0.614807E-1
_diffrn_orient_matrix_UB_13 0.253842E-1
_diffrn_orient_matrix_UB_21 0.518921E-1
_diffrn_orient_matrix_UB_22 -0.268517E-1
_diffrn_orient_matrix_UB_23 -0.93344E-2
_diffrn_orient_matrix_UB_31 -0.59446E-2
_diffrn_orient_matrix_UB_32 0.987768E-1
_diffrn_orient_matrix_UB_33 -0.183372E-1
_diffrn_radiation_monochromator graphite
_diffrn_radiation_probe x-ray
_diffrn_radiation_type MoK\a
_diffrn_radiation_wavelength 0.71073
_diffrn_reflns_av_R_equivalents 0.1254
_diffrn_reflns_av_unetI/netI 0.0601
_diffrn_reflns_limit_h_max 20
_diffrn_reflns_limit_h_min -20
_diffrn_reflns_limit_k_max 10
_diffrn_reflns_limit_k_min -10
_diffrn_reflns_limit_l_max 38
_diffrn_reflns_limit_l_min -38
_diffrn_reflns_number 61341
_diffrn_reflns_theta_full 25.97
_diffrn_reflns_theta_max 25.97
_diffrn_reflns_theta_min 3.45
_diffrn_source 'Enraf Nonius FR590'
_exptl_absorpt_coefficient_mu 15.745
_exptl_absorpt_correction_T_max 0.7279
_exptl_absorpt_correction_T_min 0.0354
_exptl_absorpt_correction_type analytical
_exptl_absorpt_process_details
;
(see. N.W. Alcock (1970). Cryst. Computing, p271)
;
_exptl_crystal_colour black
_exptl_crystal_density_diffrn 2.952
_exptl_crystal_density_method 'not measured'
_exptl_crystal_description plate
_exptl_crystal_F_000 3308
_exptl_crystal_size_max 0.25
_exptl_crystal_size_mid 0.2
_exptl_crystal_size_min 0.02
_refine_diff_density_max 2.959
_refine_diff_density_min -2.543
_refine_diff_density_rms 0.333
_refine_ls_extinction_method none
_refine_ls_goodness_of_fit_ref 1.03
_refine_ls_hydrogen_treatment constr
_refine_ls_matrix_type full
_refine_ls_number_parameters 334
_refine_ls_number_reflns 8349
_refine_ls_number_restraints 0
_refine_ls_restrained_S_all 1.03
_refine_ls_R_factor_all 0.0592
_refine_ls_R_factor_gt 0.0451
_refine_ls_shift/su_max 0.005
_refine_ls_shift/su_mean 0
_refine_ls_structure_factor_coef Fsqd
_refine_ls_weighting_details 'calc w=1/[\s^2^(Fo^2^)+(0.0655P)^2^+20.2028P] where P=(Fo^2^+2Fc^2^)/3'
_refine_ls_weighting_scheme calc
_refine_ls_wR_factor_gt 0.11
_refine_ls_wR_factor_ref 0.1182
_reflns_number_gt 6849
_reflns_number_total 8349
_reflns_threshold_expression >2sigma(I)
_cod_data_source_file b714211k.txt
_cod_data_source_block dec705
_cod_database_code 7102773

loop_
_symmetry_equiv_pos_as_xyz
'x, y, z'
'-x, y+1/2, -z+1/2'
'-x, -y, -z'
'x, -y-1/2, z-1/2'

loop_
_atom_site_label
_atom_site_type_symbol
_atom_site_fract_x
_atom_site_fract_y
_atom_site_fract_z
_atom_site_U_iso_or_equiv
_atom_site_adp_type
_atom_site_occupancy
_atom_site_symmetry_multiplicity
_atom_site_calc_flag
_atom_site_refinement_flags
_atom_site_disorder_assembly
_atom_site_disorder_group
U1 U 0.48441(2) 0.71560(4) 0.140502(12) 0.02728(11) Uani 1 1 d . . .
U2 U 0.33225(2) 0.72149(4) 0.031384(12) 0.03115(11) Uani 1 1 d . . .
U3 U 0.27679(2) 0.93461(4) 0.129011(13) 0.03310(12) Uani 1 1 d . . .
I1 I 0.42157(5) 0.42196(8) 0.08002(2) 0.03857(18) Uani 1 1 d . A 1
I2 I 0.52014(4) 0.84249(8) 0.05153(2) 0.03783(17) Uani 1 1 d . A 1
I3 I 0.26834(5) 1.06860(8) 0.03158(3) 0.0482(2) Uani 1 1 d . A 1
I4 I 0.17936(4) 0.64705(9) 0.07148(3) 0.04560(19) Uani 1 1 d . A 1
I5 I 0.45720(4) 1.06742(7) 0.16961(2) 0.03688(17) Uani 1 1 d . A 1
I6 I 0.35479(4) 0.65666(9) 0.19845(2) 0.04105(18) Uani 1 1 d . A 1
Si1 Si 0.72514(19) 0.8803(4) 0.16637(11) 0.0394(7) Uani 1 1 d . A 1
Si2 Si 0.1170(2) 0.6420(6) -0.06400(13) 0.0676(11) Uani 1 1 d . A 1
Si3 Si 0.1138(3) 0.8703(6) 0.20842(17) 0.0780(14) Uani 1 1 d . A 1
O1 O 0.3683(4) 0.7882(8) 0.0993(2) 0.0358(16) Uani 1 1 d . A 1
C1 C 0.6489(6) 0.7279(11) 0.1747(3) 0.031(2) Uani 1 1 d . A 1
C2 C 0.6105(6) 0.7127(12) 0.2106(4) 0.037(2) Uani 1 1 d . A 1
H2 H 0.6095 0.7933 0.2318 0.045 Uiso 1 1 calc R A 1
C3 C 0.5740(6) 0.5605(13) 0.2103(4) 0.040(3) Uani 1 1 d . A 1
H3 H 0.5442 0.5218 0.2307 0.049 Uiso 1 1 calc R A 1
C4 C 0.5898(7) 0.4771(13) 0.1743(4) 0.041(3) Uani 1 1 d . A 1
H4 H 0.5728 0.371 0.1661 0.049 Uiso 1 1 calc R A 1
C5 C 0.6347(6) 0.5767(11) 0.1526(4) 0.035(2) Uani 1 1 d . A 1
H5 H 0.6531 0.5488 0.127 0.043 Uiso 1 1 calc R A 1
C6 C 0.6784(8) 1.0828(12) 0.1584(4) 0.048(3) Uani 1 1 d . A 1
H6A H 0.72 1.1603 0.1542 0.072 Uiso 1 1 calc R A 1
H6B H 0.6576 1.1124 0.1842 0.072 Uiso 1 1 calc R A 1
H6C H 0.6331 1.0825 0.1325 0.072 Uiso 1 1 calc R A 1
C7 C 0.8079(9) 0.878(2) 0.2171(6) 0.086(6) Uani 1 1 d . A 1
H7A H 0.8497 0.9574 0.2147 0.13 Uiso 1 1 calc R A 1
H7B H 0.8331 0.7716 0.221 0.13 Uiso 1 1 calc R A 1
H7C H 0.7845 0.9031 0.2423 0.13 Uiso 1 1 calc R A 1
C8 C 0.7674(9) 0.8210(15) 0.1191(6) 0.067(4) Uani 1 1 d . A 1
H8A H 0.8073 0.9011 0.1143 0.1 Uiso 1 1 calc R A 1
H8B H 0.7228 0.8135 0.093 0.1 Uiso 1 1 calc R A 1
H8C H 0.7946 0.7171 0.1249 0.1 Uiso 1 1 calc R A 1
C9 C 0.2325(7) 0.6474(14) -0.0475(3) 0.043(3) Uani 1 1 d . A 1
C10 C 0.2846(8) 0.7740(12) -0.0563(3) 0.045(3) Uani 1 1 d . A 1
H10 H 0.2672 0.8788 -0.0656 0.054 Uiso 1 1 calc R A 1
C11 C 0.3644(8) 0.7178(15) -0.0491(4) 0.049(3) Uani 1 1 d . A 1
H11 H 0.4106 0.7787 -0.0523 0.058 Uiso 1 1 calc R A 1
C12 C 0.3665(8) 0.5596(13) -0.0364(4) 0.045(3) Uani 1 1 d . A 1
H12 H 0.4138 0.4935 -0.0296 0.054 Uiso 1 1 calc R A 1
C13 C 0.2855(8) 0.5141(13) -0.0354(4) 0.047(3) Uani 1 1 d . A 1
H13 H 0.2691 0.4112 -0.0279 0.057 Uiso 1 1 calc R A 1
C14 C 0.0686(11) 0.816(2) -0.0444(6) 0.103(7) Uani 1 1 d . A 1
H14A H 0.0088 0.8068 -0.0538 0.155 Uiso 1 1 calc R A 1
H14B H 0.0869 0.9136 -0.0565 0.155 Uiso 1 1 calc R A 1
H14C H 0.0842 0.8199 -0.0124 0.155 Uiso 1 1 calc R A 1
C15 C 0.0938(12) 0.653(3) -0.1259(5) 0.115(7) Uani 1 1 d . A 1
H15A H 0.0342 0.6506 -0.1372 0.172 Uiso 1 1 calc R A 1
H15B H 0.119 0.5619 -0.1374 0.172 Uiso 1 1 calc R A 1
H15C H 0.1161 0.7526 -0.1349 0.172 Uiso 1 1 calc R A 1
C16 C 0.0801(10) 0.451(2) -0.0451(6) 0.086(5) Uani 1 1 d . A 1
H16A H 0.0201 0.4467 -0.0536 0.128 Uiso 1 1 calc R A 1
H16B H 0.0978 0.443 -0.0133 0.128 Uiso 1 1 calc R A 1
H16C H 0.1031 0.361 -0.0586 0.128 Uiso 1 1 calc R A 1
C17 C 0.1606(7) 1.0054(14) 0.1749(4) 0.043(3) Uani 1 1 d . A 1
C18 C 0.1274(8) 1.0561(16) 0.1315(4) 0.055(3) Uani 1 1 d . A 1
H18 H 0.082 1.0058 0.1127 0.066 Uiso 1 1 calc R A 1
C19 C 0.1667(10) 1.1819(19) 0.1197(6) 0.072(4) Uani 1 1 d . A 1
H19 H 0.1531 1.2339 0.0921 0.087 Uiso 1 1 calc R A 1
C20 C 0.2272(11) 1.2222(16) 0.1525(7) 0.078(5) Uani 1 1 d . A 1
H20 H 0.265 1.3068 0.1521 0.093 Uiso 1 1 calc R A 1
C21 C 0.2269(8) 1.114(2) 0.1901(5) 0.078(5) Uani 1 1 d . A 1
H21 H 0.263 1.1162 0.2181 0.094 Uiso 1 1 calc R A 1
C22 C 0.1894(12) 0.851(2) 0.2657(6) 0.097(6) Uani 1 1 d . A 1
H22A H 0.2008 0.9577 0.2786 0.145 Uiso 1 1 calc R A 1
H22B H 0.2407 0.8021 0.2622 0.145 Uiso 1 1 calc R A 1
H22C H 0.1643 0.7848 0.2849 0.145 Uiso 1 1 calc R A 1
C23 C 0.0262(13) 0.975(3) 0.2214(9) 0.140(10) Uani 1 1 d . A 1
H23A H 0.044 1.0793 0.2343 0.211 Uiso 1 1 calc R A 1
H23B H 0.0037 0.9117 0.2423 0.211 Uiso 1 1 calc R A 1
H23C H -0.0162 0.9903 0.1947 0.211 Uiso 1 1 calc R A 1
C24 C 0.0930(15) 0.676(3) 0.1845(7) 0.132(9) Uani 1 1 d . A 1
H24A H 0.0689 0.6079 0.2039 0.198 Uiso 1 1 calc R A 1
H24B H 0.1443 0.6274 0.1805 0.198 Uiso 1 1 calc R A 1
H24C H 0.0545 0.685 0.1561 0.198 Uiso 1 1 calc R A 1

loop_
_atom_site_aniso_label
_atom_site_aniso_U_11
_atom_site_aniso_U_22
_atom_site_aniso_U_33
_atom_site_aniso_U_23
_atom_site_aniso_U_13
_atom_site_aniso_U_12
U1 0.0246(2) 0.0331(2) 0.0223(2) 0.00209(14) 0.00142(15) -0.00280(14)
U2 0.0316(2) 0.0361(2) 0.0230(2) 0.00156(14) -0.00008(16) -0.00600(15)
U3 0.0274(2) 0.0358(2) 0.0354(2) -0.00024(16) 0.00526(16) -0.00062(15)
I1 0.0442(4) 0.0323(3) 0.0342(4) 0.0019(3) -0.0020(3) -0.0067(3)
I2 0.0373(4) 0.0463(4) 0.0291(4) 0.0050(3) 0.0057(3) -0.0124(3)
I3 0.0546(5) 0.0375(4) 0.0451(5) 0.0099(3) -0.0048(4) -0.0050(3)
I4 0.0323(4) 0.0519(4) 0.0488(5) 0.0056(3) 0.0008(3) -0.0148(3)
I5 0.0361(4) 0.0361(3) 0.0356(4) -0.0010(3) 0.0019(3) -0.0076(3)
I6 0.0383(4) 0.0492(4) 0.0378(4) 0.0113(3) 0.0131(3) -0.0025(3)
Si1 0.0286(16) 0.0449(16) 0.0432(18) 0.0029(13) 0.0044(13) -0.0069(13)
Si2 0.041(2) 0.106(3) 0.045(2) -0.006(2) -0.0125(17) -0.010(2)
Si3 0.068(3) 0.092(3) 0.089(3) 0.031(3) 0.049(3) 0.025(2)
O1 0.028(4) 0.046(4) 0.030(4) 0.003(3) -0.003(3) -0.001(3)
C1 0.027(5) 0.039(5) 0.025(5) 0.000(4) 0.000(4) 0.004(4)
C2 0.027(6) 0.040(6) 0.040(6) 0.002(5) -0.005(5) -0.001(4)
C3 0.022(5) 0.064(7) 0.029(6) 0.021(5) -0.007(4) -0.007(5)
C4 0.039(6) 0.038(5) 0.037(6) 0.006(5) -0.011(5) 0.000(5)
C5 0.028(6) 0.041(6) 0.034(6) 0.007(4) 0.001(4) 0.004(4)
C6 0.048(7) 0.045(6) 0.055(8) -0.006(5) 0.020(6) -0.015(5)
C7 0.048(9) 0.103(12) 0.087(12) 0.039(9) -0.031(8) -0.043(8)
C8 0.052(9) 0.053(7) 0.110(13) 0.001(7) 0.049(9) 0.006(6)
C9 0.038(6) 0.056(7) 0.027(6) -0.005(5) -0.010(5) -0.012(5)
C10 0.074(9) 0.037(6) 0.019(5) 0.008(4) 0.000(5) -0.003(5)
C11 0.049(8) 0.069(8) 0.024(6) -0.008(5) 0.001(5) -0.014(6)
C12 0.048(8) 0.053(7) 0.033(6) -0.002(5) 0.004(5) 0.001(5)
C13 0.067(9) 0.038(6) 0.033(6) -0.006(5) 0.002(6) -0.009(6)
C14 0.067(12) 0.141(16) 0.079(13) 0.016(11) -0.032(10) 0.027(11)
C15 0.087(14) 0.21(2) 0.032(9) 0.002(11) -0.027(9) -0.010(14)
C16 0.050(9) 0.126(14) 0.074(12) -0.018(10) 0.000(8) -0.034(9)
C17 0.030(6) 0.062(7) 0.034(6) 0.003(5) 0.002(5) 0.008(5)
C18 0.037(7) 0.075(9) 0.055(8) 0.018(6) 0.014(6) 0.018(6)
C19 0.062(10) 0.077(10) 0.089(13) 0.022(9) 0.039(10) 0.024(8)
C20 0.058(10) 0.048(8) 0.141(18) -0.008(9) 0.054(11) -0.002(7)
C21 0.038(8) 0.117(13) 0.077(11) -0.066(10) 0.006(7) 0.020(8)
C22 0.102(15) 0.110(14) 0.081(13) 0.004(10) 0.029(11) 0.027(11)
C23 0.079(15) 0.19(2) 0.18(3) 0.049(19) 0.082(17) 0.051(15)
C24 0.13(2) 0.18(2) 0.098(16) 0.001(15) 0.046(14) -0.089(17)

loop_
_atom_type_symbol
_atom_type_description
_atom_type_scat_dispersion_real
_atom_type_scat_dispersion_imag
_atom_type_scat_source
C C 0.0033 0.0016 'International Tables Vol C Tables 4.2.6.8 and 6.1.1.4'
H H 0 0 'International Tables Vol C Tables 4.2.6.8 and 6.1.1.4'
I I -0.4742 1.8119 'International Tables Vol C Tables 4.2.6.8 and 6.1.1.4'
O O 0.0106 0.006 'International Tables Vol C Tables 4.2.6.8 and 6.1.1.4'
Si Si 0.0817 0.0704 'International Tables Vol C Tables 4.2.6.8 and 6.1.1.4'
U U -9.6767 9.6646 'International Tables Vol C Tables 4.2.6.8 and 6.1.1.4'

loop_
_exptl_crystal_face_index_h
_exptl_crystal_face_index_k
_exptl_crystal_face_index_l
_exptl_crystal_face_perp_dist
1 0 0 0.01
-1 0 0 0.01
0 1 0 0.2
0 -1 0 0.2
0 0 1 0.2
0 0 -1 0.2

loop_
_geom_angle_atom_site_label_1
_geom_angle_atom_site_label_2
_geom_angle_atom_site_label_3
_geom_angle
_geom_angle_site_symmetry_1
_geom_angle_site_symmetry_3
_geom_angle_publ_flag
O1 U1 C2 158.0(3) . . ?
O1 U1 C3 152.0(3) . . ?
C2 U1 C3 30.4(3) . . ?
O1 U1 C5 151.8(3) . . ?
C2 U1 C5 49.4(3) . . ?
C3 U1 C5 49.5(3) . . ?
O1 U1 C4 148.9(3) . . ?
C2 U1 C4 49.5(3) . . ?
C3 U1 C4 30.0(3) . . ?
C5 U1 C4 29.8(3) . . ?
O1 U1 C1 156.5(3) . . ?
C2 U1 C1 30.4(3) . . ?
C3 U1 C1 50.7(3) . . ?
C5 U1 C1 30.7(3) . . ?
C4 U1 C1 50.5(3) . . ?
O1 U1 I1 73.94(18) . . ?
C2 U1 I1 125.7(2) . . ?
C3 U1 I1 99.5(2) . . ?
C5 U1 I1 85.7(2) . . ?
C4 U1 I1 76.2(2) . . ?
C1 U1 I1 116.2(2) . . ?
O1 U1 I5 75.11(18) . . ?
C2 U1 I5 84.7(2) . . ?
C3 U1 I5 107.8(3) . . ?
C5 U1 I5 123.3(2) . . ?
C4 U1 I5 134.2(2) . . ?
C1 U1 I5 92.7(2) . . ?
I1 U1 I5 149.05(2) . . ?
O1 U1 I6 75.54(19) . . ?
C2 U1 I6 92.3(2) . . ?
C3 U1 I6 77.6(2) . . ?
C5 U1 I6 125.6(2) . . ?
C4 U1 I6 97.3(3) . . ?
C1 U1 I6 122.6(2) . . ?
I1 U1 I6 92.59(2) . . ?
I5 U1 I6 79.51(2) . . ?
O1 U1 I2 72.40(19) . . ?
C2 U1 I2 117.3(2) . . ?
C3 U1 I2 134.4(2) . . ?
C5 U1 I2 85.3(2) . . ?
C4 U1 I2 111.1(3) . . ?
C1 U1 I2 88.0(2) . . ?
I1 U1 I2 80.39(2) . . ?
I5 U1 I2 90.52(2) . . ?
I6 U1 I2 147.89(2) . . ?
O1 U2 C12 148.3(3) . . ?
O1 U2 C11 149.2(3) . . ?
C12 U2 C11 29.7(3) . . ?
O1 U2 C13 154.6(3) . . ?
C12 U2 C13 30.4(4) . . ?
C11 U2 C13 49.4(4) . . ?
O1 U2 C10 155.7(3) . . ?
C12 U2 C10 49.3(4) . . ?
C11 U2 C10 29.6(4) . . ?
C13 U2 C10 49.5(3) . . ?
O1 U2 C9 159.3(3) . . ?
C12 U2 C9 50.4(4) . . ?
C11 U2 C9 50.0(4) . . ?
C13 U2 C9 30.4(4) . . ?
C10 U2 C9 30.5(3) . . ?
O1 U2 I3 77.05(18) . . ?
C12 U2 I3 127.5(2) . . ?
C11 U2 I3 98.8(3) . . ?
C13 U2 I3 124.3(3) . . ?
C10 U2 I3 80.0(2) . . ?
C9 U2 I3 94.2(2) . . ?
O1 U2 I1 74.18(18) . . ?
C12 U2 I1 79.6(3) . . ?
C11 U2 I1 106.0(3) . . ?
C13 U2 I1 83.6(3) . . ?
C10 U2 I1 128.4(2) . . ?
C9 U2 I1 112.9(2) . . ?
I3 U2 I1 151.24(2) . . ?
O1 U2 I4 74.38(19) . . ?
C12 U2 I4 123.3(3) . . ?
C11 U2 I4 136.0(3) . . ?
C13 U2 I4 93.5(3) . . ?
C10 U2 I4 110.7(3) . . ?
C9 U2 I4 86.0(3) . . ?
I3 U2 I4 82.80(2) . . ?
I1 U2 I4 89.32(2) . . ?
O1 U2 I2 71.18(19) . . ?
C12 U2 I2 86.9(3) . . ?
C11 U2 I2 78.5(3) . . ?
C13 U2 I2 117.1(3) . . ?
C10 U2 I2 101.7(3) . . ?
C9 U2 I2 128.4(3) . . ?
I3 U2 I2 91.48(2) . . ?
I1 U2 I2 79.51(2) . . ?
I4 U2 I2 145.49(2) . . ?
O1 U3 C20 148.5(4) . . ?
O1 U3 C21 156.1(4) . . ?
C20 U3 C21 32.0(5) . . ?
O1 U3 C18 154.9(4) . . ?
C20 U3 C18 47.0(5) . . ?
C21 U3 C18 48.9(4) . . ?
O1 U3 C17 160.1(3) . . ?
C20 U3 C17 50.6(4) . . ?
C21 U3 C17 30.5(4) . . ?
C18 U3 C17 30.3(4) . . ?
O1 U3 C19 147.7(4) . . ?
C20 U3 C19 28.0(5) . . ?
C21 U3 C19 49.6(5) . . ?
C18 U3 C19 28.3(4) . . ?
C17 U3 C19 49.7(4) . . ?
O1 U3 I5 72.33(17) . . ?
C20 U3 I5 84.3(4) . . ?
C21 U3 I5 86.3(3) . . ?
C18 U3 I5 130.5(3) . . ?
C17 U3 I5 115.6(2) . . ?
C19 U3 I5 109.3(4) . . ?
O1 U3 I4 71.04(17) . . ?
C20 U3 I4 132.1(4) . . ?
C21 U3 I4 127.9(3) . . ?
C18 U3 I4 86.7(3) . . ?
C17 U3 I4 97.3(3) . . ?
C19 U3 I4 105.1(4) . . ?
I5 U3 I4 142.78(2) . . ?
O1 U3 I3 72.35(17) . . ?
C20 U3 I3 89.8(5) . . ?
C21 U3 I3 121.4(4) . . ?
C18 U3 I3 92.8(3) . . ?
C17 U3 I3 122.5(2) . . ?
C19 U3 I3 75.4(3) . . ?
I5 U3 I3 95.54(2) . . ?
I4 U3 I3 79.54(2) . . ?
O1 U3 I6 71.84(17) . . ?
C20 U3 I6 123.8(5) . . ?
C21 U3 I6 93.6(4) . . ?
C18 U3 I6 118.9(3) . . ?
C17 U3 I6 91.6(2) . . ?
C19 U3 I6 140.4(3) . . ?
I5 U3 I6 77.265(19) . . ?
I4 U3 I6 85.35(2) . . ?
I3 U3 I6 143.98(2) . . ?
U2 I1 U1 74.197(17) . . ?
U1 I2 U2 72.697(17) . . ?
U2 I3 U3 74.498(18) . . ?
U2 I4 U3 73.869(18) . . ?
U1 I5 U3 75.099(17) . . ?
U1 I6 U3 74.169(17) . . ?
C8 Si1 C6 111.1(6) . . ?
C8 Si1 C1 108.9(6) . . ?
C6 Si1 C1 111.4(5) . . ?
C8 Si1 C7 109.9(8) . . ?
C6 Si1 C7 109.6(7) . . ?
C1 Si1 C7 105.9(5) . . ?
C14 Si2 C16 112.1(9) . . ?
C14 Si2 C9 112.9(7) . . ?
C16 Si2 C9 108.9(7) . . ?
C14 Si2 C15 107.4(9) . . ?
C16 Si2 C15 111.1(9) . . ?
C9 Si2 C15 104.2(7) . . ?
C24 Si3 C23 116.0(12) . . ?
C24 Si3 C17 112.9(7) . . ?
C23 Si3 C17 107.2(9) . . ?
C24 Si3 C22 109.6(10) . . ?
C23 Si3 C22 102.7(11) . . ?
C17 Si3 C22 107.8(7) . . ?
U2 O1 U1 122.3(3) . . ?
U2 O1 U3 118.1(3) . . ?
U1 O1 U3 119.5(3) . . ?
C2 C1 C5 104.4(9) . . ?
C2 C1 Si1 128.0(8) . . ?
C5 C1 Si1 125.5(8) . . ?
C2 C1 U1 73.5(6) . . ?
C5 C1 U1 74.5(6) . . ?
Si1 C1 U1 129.3(5) . . ?
C3 C2 C1 110.2(10) . . ?
C3 C2 U1 75.1(6) . . ?
C1 C2 U1 76.1(6) . . ?
C3 C2 H2 124.9 . . ?
C1 C2 H2 124.9 . . ?
U1 C2 H2 115.8 . . ?
C4 C3 C2 107.3(10) . . ?
C4 C3 U1 75.8(6) . . ?
C2 C3 U1 74.5(6) . . ?
C4 C3 H3 126.3 . . ?
C2 C3 H3 126.3 . . ?
U1 C3 H3 115.6 . . ?
C5 C4 C3 108.2(9) . . ?
C5 C4 U1 75.0(6) . . ?
C3 C4 U1 74.2(6) . . ?
C5 C4 H4 125.9 . . ?
C3 C4 H4 125.9 . . ?
U1 C4 H4 116.9 . . ?
C4 C5 C1 109.8(10) . . ?
C4 C5 U1 75.2(6) . . ?
C1 C5 U1 74.9(6) . . ?
C4 C5 H5 125.1 . . ?
C1 C5 H5 125.1 . . ?
U1 C5 H5 116.7 . . ?
Si1 C6 H6A 109.5 . . ?
Si1 C6 H6B 109.5 . . ?
H6A C6 H6B 109.5 . . ?
Si1 C6 H6C 109.5 . . ?
H6A C6 H6C 109.5 . . ?
H6B C6 H6C 109.5 . . ?
Si1 C7 H7A 109.5 . . ?
Si1 C7 H7B 109.5 . . ?
H7A C7 H7B 109.5 . . ?
Si1 C7 H7C 109.5 . . ?
H7A C7 H7C 109.5 . . ?
H7B C7 H7C 109.5 . . ?
Si1 C8 H8A 109.5 . . ?
Si1 C8 H8B 109.5 . . ?
H8A C8 H8B 109.5 . . ?
Si1 C8 H8C 109.5 . . ?
H8A C8 H8C 109.5 . . ?
H8B C8 H8C 109.5 . . ?
C13 C9 C10 105.2(11) . . ?
C13 C9 Si2 126.5(9) . . ?
C10 C9 Si2 126.3(9) . . ?
C13 C9 U2 73.6(6) . . ?
C10 C9 U2 74.4(6) . . ?
Si2 C9 U2 129.6(6) . . ?
C11 C10 C9 108.7(10) . . ?
C11 C10 U2 73.9(6) . . ?
C9 C10 U2 75.0(6) . . ?
C11 C10 H10 125.7 . . ?
C9 C10 H10 125.7 . . ?
U2 C10 H10 117.3 . . ?
C12 C11 C10 109.6(11) . . ?
C12 C11 U2 74.9(7) . . ?
C10 C11 U2 76.5(7) . . ?
C12 C11 H11 125.2 . . ?
C10 C11 H11 125.2 . . ?
U2 C11 H11 115.4 . . ?
C11 C12 C13 107.5(11) . . ?
C11 C12 U2 75.4(7) . . ?
C13 C12 U2 75.3(7) . . ?
C11 C12 H12 126.2 . . ?
C13 C12 H12 126.2 . . ?
U2 C12 H12 115.3 . . ?
C12 C13 C9 109.0(10) . . ?
C12 C13 U2 74.3(6) . . ?
C9 C13 U2 76.1(6) . . ?
C12 C13 H13 125.5 . . ?
C9 C13 H13 125.5 . . ?
U2 C13 H13 116.1 . . ?
Si2 C14 H14A 109.5 . . ?
Si2 C14 H14B 109.5 . . ?
H14A C14 H14B 109.5 . . ?
Si2 C14 H14C 109.5 . . ?
H14A C14 H14C 109.5 . . ?
H14B C14 H14C 109.5 . . ?
Si2 C15 H15A 109.5 . . ?
Si2 C15 H15B 109.5 . . ?
H15A C15 H15B 109.5 . . ?
Si2 C15 H15C 109.5 . . ?
H15A C15 H15C 109.5 . . ?
H15B C15 H15C 109.5 . . ?
Si2 C16 H16A 109.5 . . ?
Si2 C16 H16B 109.5 . . ?
H16A C16 H16B 109.5 . . ?
Si2 C16 H16C 109.5 . . ?
H16A C16 H16C 109.5 . . ?
H16B C16 H16C 109.5 . . ?
C18 C17 C21 103.8(12) . . ?
C18 C17 Si3 127.6(9) . . ?
C21 C17 Si3 126.8(11) . . ?
C18 C17 U3 74.3(7) . . ?
C21 C17 U3 74.0(7) . . ?
Si3 C17 U3 127.8(6) . . ?
C19 C18 C17 113.0(14) . . ?
C19 C18 U3 77.1(8) . . ?
C17 C18 U3 75.4(7) . . ?
C19 C18 H18 123.5 . . ?
C17 C18 H18 123.5 . . ?
U3 C18 H18 115.5 . . ?
C20 C19 C18 109.0(15) . . ?
C20 C19 U3 74.3(9) . . ?
C18 C19 U3 74.6(8) . . ?
C20 C19 H19 125.5 . . ?
C18 C19 H19 125.5 . . ?
U3 C19 H19 117.6 . . ?
C19 C20 C21 109.0(13) . . ?
C19 C20 U3 77.7(9) . . ?
C21 C20 U3 74.2(7) . . ?
C19 C20 H20 125.5 . . ?
C21 C20 H20 125.5 . . ?
U3 C20 H20 114.7 . . ?
C17 C21 C20 105.1(13) . . ?
C17 C21 U3 75.5(7) . . ?
C20 C21 U3 73.8(8) . . ?
C17 C21 H21 127.4 . . ?
C20 C21 H21 127.4 . . ?
U3 C21 H21 115.8 . . ?
Si3 C22 H22A 109.5 . . ?
Si3 C22 H22B 109.5 . . ?
H22A C22 H22B 109.5 . . ?
Si3 C22 H22C 109.5 . . ?
H22A C22 H22C 109.5 . . ?
H22B C22 H22C 109.5 . . ?
Si3 C23 H23A 109.5 . . ?
Si3 C23 H23B 109.5 . . ?
H23A C23 H23B 109.5 . . ?
Si3 C23 H23C 109.5 . . ?
H23A C23 H23C 109.5 . . ?
H23B C23 H23C 109.5 . . ?
Si3 C24 H24A 109.5 . . ?
Si3 C24 H24B 109.5 . . ?
H24A C24 H24B 109.5 . . ?
Si3 C24 H24C 109.5 . . ?
H24A C24 H24C 109.5 . . ?
H24B C24 H24C 109.5 . . ?

loop_
_geom_bond_atom_site_label_1
_geom_bond_atom_site_label_2
_geom_bond_distance
_geom_bond_site_symmetry_2
_geom_bond_publ_flag
U1 O1 2.168(7) . ?
U1 C2 2.689(10) . ?
U1 C3 2.697(10) . ?
U1 C5 2.717(10) . ?
U1 C4 2.718(10) . ?
U1 C1 2.722(10) . ?
U1 I1 3.1420(7) . ?
U1 I5 3.1473(7) . ?
U1 I6 3.1586(8) . ?
U1 I2 3.1644(7) . ?
U2 O1 2.156(7) . ?
U2 C12 2.688(11) . ?
U2 C11 2.694(11) . ?
U2 C13 2.701(11) . ?
U2 C10 2.726(10) . ?
U2 C9 2.734(10) . ?
U2 I3 3.0973(8) . ?
U2 I1 3.1375(8) . ?
U2 I4 3.1486(8) . ?
U2 I2 3.2256(8) . ?
U3 O1 2.311(7) . ?
U3 C20 2.702(13) . ?
U3 C21 2.706(12) . ?
U3 C18 2.712(12) . ?
U3 C17 2.726(11) . ?
U3 C19 2.743(14) . ?
U3 I5 3.2017(8) . ?
U3 I4 3.2266(8) . ?
U3 I3 3.2302(9) . ?
U3 I6 3.2574(8) . ?
Si1 C8 1.846(14) . ?
Si1 C6 1.861(12) . ?
Si1 C1 1.862(11) . ?
Si1 C7 1.864(14) . ?
Si2 C14 1.84(2) . ?
Si2 C16 1.861(17) . ?
Si2 C9 1.884(12) . ?
Si2 C15 1.896(16) . ?
Si3 C24 1.80(2) . ?
Si3 C23 1.828(18) . ?
Si3 C17 1.832(12) . ?
Si3 C22 1.96(2) . ?
C1 C2 1.419(15) . ?
C1 C5 1.438(14) . ?
C2 C3 1.413(14) . ?
C2 H2 0.95 . ?
C3 C4 1.401(16) . ?
C3 H3 0.95 . ?
C4 C5 1.397(15) . ?
C4 H4 0.95 . ?
C5 H5 0.95 . ?
C6 H6A 0.98 . ?
C6 H6B 0.98 . ?
C6 H6C 0.98 . ?
C7 H7A 0.98 . ?
C7 H7B 0.98 . ?
C7 H7C 0.98 . ?
C8 H8A 0.98 . ?
C8 H8B 0.98 . ?
C8 H8C 0.98 . ?
C9 C13 1.424(17) . ?
C9 C10 1.437(16) . ?
C10 C11 1.384(18) . ?
C10 H10 0.95 . ?
C11 C12 1.381(16) . ?
C11 H11 0.95 . ?
C12 C13 1.412(17) . ?
C12 H12 0.95 . ?
C13 H13 0.95 . ?
C14 H14A 0.98 . ?
C14 H14B 0.98 . ?
C14 H14C 0.98 . ?
C15 H15A 0.98 . ?
C15 H15B 0.98 . ?
C15 H15C 0.98 . ?
C16 H16A 0.98 . ?
C16 H16B 0.98 . ?
C16 H16C 0.98 . ?
C17 C18 1.419(17) . ?
C17 C21 1.431(19) . ?
C18 C19 1.335(19) . ?
C18 H18 0.95 . ?
C19 C20 1.32(2) . ?
C19 H19 0.95 . ?
C20 C21 1.49(2) . ?
C20 H20 0.95 . ?
C21 H21 0.95 . ?
C22 H22A 0.98 . ?
C22 H22B 0.98 . ?
C22 H22C 0.98 . ?
C23 H23A 0.98 . ?
C23 H23B 0.98 . ?
C23 H23C 0.98 . ?
C24 H24A 0.98 . ?
C24 H24B 0.98 . ?
C24 H24C 0.98 . ?
